data_1520218
loop_
_publ_author_name
'Liu, Yang'
'Li, Xiao-Ming'
'Meng, Ling-Hong'
'Jiang, Wen-Li'
'Xu, Gang-Ming'
'Huang, Cai-Guo'
'Wang, Bin-Gui'

_publ_section_title
;
 Bisthiodiketopiperazines and Acorane Sesquiterpenes Produced by the
 Marine-Derived Fungus Penicillium adametzioides AS-53 on Different
 Culture Media.
;
_journal_issue 6
_journal_name_full 'Journal of natural products'
_journal_page_first 1294
_journal_page_last 1299
_journal_paper_doi 10.1021/acs.jnatprod.5b00102
_journal_volume 78
_journal_year 2015
_chemical_formula_moiety 'C21 H27 Cl N2 O10 S2'
_chemical_formula_sum 'C21 H27 Cl N2 O10 S2'
_chemical_formula_weight 567.02
_chemical_name_common 'adametizine A'
_chemical_name_systematic
;(3S,4S,7aS,8R,11R,11aR,12aR)-11-chloro-8,11a-dihydroxy-3-(2-hydroxy-3,4-dimethoxyphenyl)-14-methyl-3,4,7a,8,11a,12-hexahydro-4,12a-(epiminomethano)benzo[5,6][1,2]oxazino[3,2-c][1,2,4]dithiazepine-5,13(11H)-dione  
 ? 
;
_space_group_IT_number 19
_symmetry_cell_setting orthorhombic
_symmetry_space_group_name_Hall 'P 2ac 2ab'
_symmetry_space_group_name_H-M 'P 21 21 21'
_atom_sites_solution_hydrogens geom
_atom_sites_solution_primary direct
_atom_sites_solution_secondary difmap
_audit_creation_method SHELXL-97
_cell_angle_alpha 90.00
_cell_angle_beta 90.00
_cell_angle_gamma 90.00
_cell_formula_units_Z 4
_cell_length_a 12.1222(9)
_cell_length_b 12.1222(11)
_cell_length_c 16.3859(16)
_cell_measurement_reflns_used 2729
_cell_measurement_temperature 298(2)
_cell_measurement_theta_max 20.366
_cell_measurement_theta_min 2.682
_cell_volume 2407.9(4)
_computing_cell_refinement 'Bruker SMART'
_computing_data_collection 'Bruker SMART'
_computing_data_reduction 'Bruker SAINT'
_computing_molecular_graphics 'Bruker SHELXTL'
_computing_publication_material 'Bruker SHELXTL'
_computing_structure_refinement 'SHELXL-97 (Sheldrick, 1997)'
_computing_structure_solution 'SHELXS-97 (Sheldrick, 1990)'
_diffrn_ambient_temperature 298(2)
_diffrn_measured_fraction_theta_full 0.998
_diffrn_measured_fraction_theta_max 0.998
_diffrn_measurement_device_type 'CCD area detector'
_diffrn_measurement_method 'phi and omega scans'
_diffrn_radiation_monochromator graphite
_diffrn_radiation_source 'fine-focus sealed tube'
_diffrn_radiation_type MoK\a
_diffrn_radiation_wavelength 0.71073
_diffrn_reflns_av_R_equivalents 0.0605
_diffrn_reflns_av_sigmaI/netI 0.0734
_diffrn_reflns_limit_h_max 14
_diffrn_reflns_limit_h_min -14
_diffrn_reflns_limit_k_max 14
_diffrn_reflns_limit_k_min -9
_diffrn_reflns_limit_l_max 17
_diffrn_reflns_limit_l_min -19
_diffrn_reflns_number 12153
_diffrn_reflns_theta_full 25.02
_diffrn_reflns_theta_max 25.02
_diffrn_reflns_theta_min 2.68
_exptl_absorpt_coefficient_mu 0.393
_exptl_absorpt_correction_T_max 0.9581
_exptl_absorpt_correction_T_min 0.8879
_exptl_absorpt_correction_type multi-scan
_exptl_absorpt_process_details sadabs
_exptl_crystal_colour colourless
_exptl_crystal_density_diffrn 1.564
_exptl_crystal_density_meas 0
_exptl_crystal_density_method 'not measured'
_exptl_crystal_description needle
_exptl_crystal_F_000 1184
_exptl_crystal_size_max 0.31
_exptl_crystal_size_mid 0.18
_exptl_crystal_size_min 0.11
_refine_diff_density_max 0.286
_refine_diff_density_min -0.250
_refine_diff_density_rms 0.058
_refine_ls_abs_structure_details 'Flack H D (1983), Acta Cryst. A39, 876-881'
_refine_ls_abs_structure_Flack 0.02(9)
_refine_ls_extinction_method none
_refine_ls_goodness_of_fit_ref 1.035
_refine_ls_hydrogen_treatment constr
_refine_ls_matrix_type full
_refine_ls_number_parameters 326
_refine_ls_number_reflns 4261
_refine_ls_number_restraints 0
_refine_ls_restrained_S_all 1.035
_refine_ls_R_factor_all 0.0854
_refine_ls_R_factor_gt 0.0431
_refine_ls_shift/su_max 0.001
_refine_ls_shift/su_mean 0.000
_refine_ls_structure_factor_coef Fsqd
_refine_ls_weighting_details 'calc w=1/[\s^2^(Fo^2^)+(0.0274P)^2^+1.1984P] where P=(Fo^2^+2Fc^2^)/3'
_refine_ls_weighting_scheme calc
_refine_ls_wR_factor_gt 0.0820
_refine_ls_wR_factor_ref 0.1022
_reflns_number_gt 2935
_reflns_number_total 4261
_reflns_threshold_expression >2sigma(I)
_cod_data_source_file np5b00102_si_002.cif
_cod_data_source_block 131020c
_cod_depositor_comments
;
The following automatic conversions were performed:

'_symmetry_cell_setting' value 'Orthorhombic' changed to
'orthorhombic' according to
/usr/data/users/saulius/crontab/automatic-downloads/rss-feeds/ACS/lib/dictionaries/cif_core.dic
dictionary named 'cif_core.dic' version 2.4.2 from 2011-04-26.

Automatic conversion script
Id: cif_fix_values 3271 2015-04-21 07:52:19Z andrius 

 Adding full bibliography for 1520218.cif.
;
_cod_original_sg_symbol_H-M P2(1)2(1)2(1)
_cod_database_code 1520218
_chemical_absolute_configuration_ad unk

loop_
_symmetry_equiv_pos_as_xyz
'x, y, z'
'-x+1/2, -y, z+1/2'
'-x, y+1/2, -z+1/2'
'x+1/2, -y+1/2, -z'

loop_
_atom_site_label
_atom_site_type_symbol
_atom_site_fract_x
_atom_site_fract_y
_atom_site_fract_z
_atom_site_U_iso_or_equiv
_atom_site_adp_type
_atom_site_occupancy
_atom_site_symmetry_multiplicity
_atom_site_calc_flag
_atom_site_refinement_flags
S1 S 0.64157(9) 0.14557(9) 0.48445(7) 0.0412(3) Uani 1 1 d .
S2 S 0.67872(9) 0.30676(9) 0.50057(8) 0.0456(3) Uani 1 1 d .
Cl1 Cl 0.47493(13) -0.20919(10) 0.62323(8) 0.0668(4) Uani 1 1 d .
N1 N 0.4105(3) 0.2614(3) 0.42540(19) 0.0321(8) Uani 1 1 d .
N2 N 0.4707(3) 0.2252(3) 0.58339(19) 0.0329(8) Uani 1 1 d .
O1 O 0.3994(3) 0.0764(3) 0.40684(17) 0.0462(8) Uani 1 1 d .
O2 O 0.4425(3) 0.4064(2) 0.61126(19) 0.0497(9) Uani 1 1 d .
O3 O 0.5083(2) 0.2105(2) 0.66378(16) 0.0396(7) Uani 1 1 d .
O4 O 0.6226(2) 0.0112(3) 0.65188(18) 0.0483(8) Uani 1 1 d .
H4 H 0.6445 0.0221 0.6985 0.072 Uiso 1 1 calc R
O5 O 0.3016(3) 0.1996(3) 0.7613(2) 0.0705(11) Uani 1 1 d .
H5 H 0.3547 0.2203 0.7883 0.085 Uiso 1 1 calc R
O6 O 0.5062(3) 0.5407(2) 0.33482(19) 0.0552(9) Uani 1 1 d .
H6 H 0.4925 0.5903 0.3023 0.083 Uiso 1 1 calc R
O7 O 0.5745(3) 0.7580(2) 0.33727(19) 0.0529(9) Uani 1 1 d .
O8 O 0.7038(3) 0.8326(2) 0.4598(2) 0.0575(9) Uani 1 1 d .
O9 O 0.7175(3) 0.0412(3) 0.8100(2) 0.0789(12) Uani 1 1 d .
H9C H 0.6686 -0.0016 0.8293 0.095 Uiso 1 1 d R
H9D H 0.7437 0.0794 0.8489 0.095 Uiso 1 1 d R
O10 O 0.3755(4) 0.6552(4) 0.2280(3) 0.1085(16) Uani 1 1 d .
H10C H 0.3664 0.6451 0.1772 0.130 Uiso 1 1 d R
H10D H 0.3431 0.6037 0.2538 0.130 Uiso 1 1 d R
C1 C 0.4293(3) 0.1562(4) 0.4463(3) 0.0342(10) Uani 1 1 d .
C2 C 0.4552(3) 0.3538(3) 0.4710(2) 0.0319(9) Uani 1 1 d .
H2 H 0.4080 0.4179 0.4605 0.038 Uiso 1 1 calc R
C3 C 0.4546(3) 0.3331(4) 0.5621(3) 0.0332(10) Uani 1 1 d .
C4 C 0.4953(3) 0.1388(3) 0.5254(2) 0.0312(9) Uani 1 1 d .
C5 C 0.4726(4) 0.0256(3) 0.5614(2) 0.0372(11) Uani 1 1 d .
H5A H 0.5121 -0.0290 0.5294 0.045 Uiso 1 1 calc R
H5B H 0.3945 0.0100 0.5563 0.045 Uiso 1 1 calc R
C6 C 0.5056(4) 0.0127(4) 0.6509(3) 0.0389(11) Uani 1 1 d .
C7 C 0.4607(4) -0.0925(3) 0.6901(3) 0.0461(12) Uani 1 1 d .
H7 H 0.5062 -0.1075 0.7382 0.055 Uiso 1 1 calc R
C8 C 0.3436(5) -0.0853(5) 0.7188(3) 0.0608(15) Uani 1 1 d .
H8 H 0.3068 -0.1506 0.7308 0.073 Uiso 1 1 calc R
C9 C 0.2899(4) 0.0079(5) 0.7281(3) 0.0610(15) Uani 1 1 d .
H9 H 0.2193 0.0055 0.7502 0.073 Uiso 1 1 calc R
C10 C 0.3362(4) 0.1171(4) 0.7050(3) 0.0470(12) Uani 1 1 d .
H10 H 0.3070 0.1366 0.6512 0.056 Uiso 1 1 calc R
C11 C 0.4619(4) 0.1124(3) 0.6987(2) 0.0370(11) Uani 1 1 d .
H11 H 0.4907 0.1064 0.7545 0.044 Uiso 1 1 calc R
C12 C 0.5742(3) 0.3843(3) 0.4442(3) 0.0368(11) Uani 1 1 d .
H12 H 0.5819 0.3667 0.3861 0.044 Uiso 1 1 calc R
C13 C 0.6036(4) 0.5051(3) 0.4563(3) 0.0368(11) Uani 1 1 d .
C14 C 0.5700(3) 0.5812(4) 0.3969(3) 0.0361(11) Uani 1 1 d .
C15 C 0.6027(4) 0.6895(4) 0.4009(3) 0.0365(11) Uani 1 1 d .
C16 C 0.6697(4) 0.7240(4) 0.4635(3) 0.0428(11) Uani 1 1 d .
C17 C 0.7010(4) 0.6527(4) 0.5253(3) 0.0500(12) Uani 1 1 d .
H17 H 0.7441 0.6768 0.5688 0.060 Uiso 1 1 calc R
C18 C 0.6659(4) 0.5442(4) 0.5200(3) 0.0481(12) Uani 1 1 d .
H18 H 0.6854 0.4956 0.5615 0.058 Uiso 1 1 calc R
C19 C 0.3562(4) 0.2869(4) 0.3467(3) 0.0478(12) Uani 1 1 d .
H19A H 0.3435 0.2197 0.3172 0.072 Uiso 1 1 calc R
H19B H 0.4028 0.3346 0.3152 0.072 Uiso 1 1 calc R
H19C H 0.2870 0.3229 0.3569 0.072 Uiso 1 1 calc R
C20 C 0.4981(5) 0.8451(4) 0.3549(3) 0.0629(15) Uani 1 1 d .
H20A H 0.4280 0.8141 0.3696 0.094 Uiso 1 1 calc R
H20B H 0.4896 0.8910 0.3076 0.094 Uiso 1 1 calc R
H20C H 0.5257 0.8886 0.3994 0.094 Uiso 1 1 calc R
C21 C 0.7818(5) 0.8691(4) 0.5203(4) 0.0765(18) Uani 1 1 d .
H21A H 0.7501 0.8609 0.5736 0.115 Uiso 1 1 calc R
H21B H 0.7995 0.9452 0.5110 0.115 Uiso 1 1 calc R
H21C H 0.8477 0.8255 0.5165 0.115 Uiso 1 1 calc R

loop_
_atom_site_aniso_label
_atom_site_aniso_U_11
_atom_site_aniso_U_22
_atom_site_aniso_U_33
_atom_site_aniso_U_23
_atom_site_aniso_U_13
_atom_site_aniso_U_12
S1 0.0355(6) 0.0401(6) 0.0480(7) 0.0068(5) 0.0038(6) 0.0054(5)
S2 0.0317(6) 0.0398(6) 0.0654(9) 0.0144(6) -0.0049(6) -0.0021(5)
Cl1 0.0987(11) 0.0396(7) 0.0622(8) 0.0053(6) -0.0029(8) -0.0048(7)
N1 0.031(2) 0.038(2) 0.0276(19) 0.0019(16) -0.0080(16) -0.0019(17)
N2 0.040(2) 0.034(2) 0.0248(19) 0.0041(16) -0.0013(16) -0.0009(18)
O1 0.062(2) 0.042(2) 0.0342(18) -0.0054(15) -0.0070(16) 0.0034(17)
O2 0.069(2) 0.0383(19) 0.0418(19) -0.0048(16) 0.0029(17) 0.0074(17)
O3 0.053(2) 0.0394(17) 0.0260(15) 0.0026(14) -0.0059(15) -0.0035(15)
O4 0.048(2) 0.053(2) 0.044(2) 0.0076(15) -0.0056(16) 0.0046(16)
O5 0.064(2) 0.085(3) 0.062(2) -0.018(2) 0.010(2) 0.012(2)
O6 0.075(2) 0.0423(19) 0.048(2) 0.0050(16) -0.023(2) -0.0028(17)
O7 0.077(2) 0.045(2) 0.0376(18) 0.0106(15) 0.0042(18) 0.0180(18)
O8 0.069(2) 0.037(2) 0.067(2) 0.0058(16) -0.0136(19) -0.0065(16)
O9 0.082(3) 0.102(3) 0.053(2) 0.000(2) -0.007(2) -0.025(2)
O10 0.124(4) 0.129(4) 0.073(3) 0.012(3) -0.028(3) 0.038(3)
C1 0.030(3) 0.041(3) 0.031(2) 0.001(2) 0.0024(19) 0.002(2)
C2 0.031(2) 0.034(2) 0.031(2) 0.0035(19) -0.0004(19) 0.0066(19)
C3 0.030(2) 0.038(3) 0.032(3) 0.006(2) 0.000(2) 0.003(2)
C4 0.034(2) 0.032(2) 0.028(2) -0.0021(19) -0.0023(19) 0.0036(19)
C5 0.042(3) 0.036(2) 0.034(3) 0.001(2) -0.003(2) 0.003(2)
C6 0.040(3) 0.042(3) 0.035(3) 0.003(2) -0.004(2) -0.006(2)
C7 0.061(3) 0.042(3) 0.035(3) 0.013(2) -0.009(2) -0.006(2)
C8 0.067(4) 0.061(4) 0.055(3) 0.014(3) 0.011(3) -0.018(3)
C9 0.055(4) 0.075(4) 0.053(4) 0.005(3) 0.018(3) -0.020(3)
C10 0.048(3) 0.059(3) 0.034(3) 0.001(2) 0.004(2) 0.005(3)
C11 0.043(3) 0.044(3) 0.024(2) 0.003(2) -0.003(2) -0.004(2)
C12 0.040(3) 0.036(3) 0.034(2) 0.009(2) 0.001(2) -0.004(2)
C13 0.039(3) 0.034(3) 0.037(3) 0.007(2) -0.002(2) -0.002(2)
C14 0.035(3) 0.041(3) 0.032(3) 0.005(2) -0.001(2) 0.002(2)
C15 0.042(3) 0.031(3) 0.036(3) 0.008(2) 0.001(2) 0.002(2)
C16 0.048(3) 0.031(2) 0.049(3) 0.001(2) 0.001(2) -0.003(2)
C17 0.054(3) 0.045(3) 0.051(3) 0.001(2) -0.016(3) -0.005(2)
C18 0.056(3) 0.046(3) 0.042(3) 0.011(2) -0.010(3) -0.001(2)
C19 0.049(3) 0.055(3) 0.039(3) 0.007(2) -0.014(2) 0.001(3)
C20 0.079(4) 0.052(3) 0.058(3) 0.009(3) 0.004(3) 0.021(3)
C21 0.078(4) 0.047(3) 0.105(5) -0.009(3) -0.024(4) -0.012(3)

loop_
_atom_type_symbol
_atom_type_description
_atom_type_scat_dispersion_real
_atom_type_scat_dispersion_imag
_atom_type_scat_source
C C 0.0033 0.0016 'International Tables Vol C Tables 4.2.6.8 and 6.1.1.4'
H H 0.0000 0.0000 'International Tables Vol C Tables 4.2.6.8 and 6.1.1.4'
O O 0.0106 0.0060 'International Tables Vol C Tables 4.2.6.8 and 6.1.1.4'
N N 0.0061 0.0033 'International Tables Vol C Tables 4.2.6.8 and 6.1.1.4'
S S 0.1246 0.1234 'International Tables Vol C Tables 4.2.6.8 and 6.1.1.4'
Cl Cl 0.1484 0.1585 'International Tables Vol C Tables 4.2.6.8 and 6.1.1.4'

loop_
_geom_angle_atom_site_label_1
_geom_angle_atom_site_label_2
_geom_angle_atom_site_label_3
_geom_angle
C4 S1 S2 101.74(13)
C12 S2 S1 106.03(14)
C1 N1 C2 122.7(3)
C1 N1 C19 119.8(4)
C2 N1 C19 117.0(3)
C3 N2 O3 114.0(3)
C3 N2 C4 123.7(3)
O3 N2 C4 117.2(3)
N2 O3 C11 110.6(3)
C6 O4 H4 109.5
C10 O5 H5 109.5
C14 O6 H6 109.5
C15 O7 C20 116.9(3)
C16 O8 C21 117.3(4)
H9C O9 H9D 108.2
H10C O10 H10D 108.7
O1 C1 N1 124.7(4)
O1 C1 C4 119.6(4)
N1 C1 C4 115.7(4)
N1 C2 C3 112.2(4)
N1 C2 C12 112.6(3)
C3 C2 C12 108.9(3)
N1 C2 H2 107.6
C3 C2 H2 107.6
C12 C2 H2 107.6
O2 C3 N2 123.4(4)
O2 C3 C2 122.4(4)
N2 C3 C2 114.2(4)
N2 C4 C5 111.2(3)
N2 C4 C1 110.3(3)
C5 C4 C1 110.9(3)
N2 C4 S1 113.2(3)
C5 C4 S1 110.2(3)
C1 C4 S1 100.5(3)
C4 C5 C6 114.7(3)
C4 C5 H5A 108.6
C6 C5 H5A 108.6
C4 C5 H5B 108.6
C6 C5 H5B 108.6
H5A C5 H5B 107.6
O4 C6 C5 105.9(3)
O4 C6 C7 109.9(4)
C5 C6 C7 113.3(4)
O4 C6 C11 110.5(4)
C5 C6 C11 108.6(3)
C7 C6 C11 108.6(3)
C8 C7 C6 114.9(4)
C8 C7 Cl1 109.2(3)
C6 C7 Cl1 111.5(3)
C8 C7 H7 106.9
C6 C7 H7 106.9
Cl1 C7 H7 106.9
C9 C8 C7 123.8(5)
C9 C8 H8 118.1
C7 C8 H8 118.1
C8 C9 C10 123.4(5)
C8 C9 H9 118.3
C10 C9 H9 118.3
O5 C10 C9 110.5(4)
O5 C10 C11 111.3(4)
C9 C10 C11 111.1(4)
O5 C10 H10 107.9
C9 C10 H10 107.9
C11 C10 H10 107.9
O3 C11 C10 112.7(4)
O3 C11 C6 108.3(3)
C10 C11 C6 114.1(4)
O3 C11 H11 107.1
C10 C11 H11 107.1
C6 C11 H11 107.1
C13 C12 C2 114.2(4)
C13 C12 S2 105.5(3)
C2 C12 S2 112.3(3)
C13 C12 H12 108.2
C2 C12 H12 108.2
S2 C12 H12 108.2
C18 C13 C14 117.5(4)
C18 C13 C12 124.1(4)
C14 C13 C12 118.4(4)
O6 C14 C15 122.8(4)
O6 C14 C13 116.4(4)
C15 C14 C13 120.8(4)
C14 C15 C16 119.9(4)
C14 C15 O7 117.9(4)
C16 C15 O7 122.0(4)
C15 C16 O8 115.8(4)
C15 C16 C17 121.2(4)
O8 C16 C17 123.1(4)
C16 C17 C18 117.6(4)
C16 C17 H17 121.2
C18 C17 H17 121.2
C13 C18 C17 123.0(4)
C13 C18 H18 118.5
C17 C18 H18 118.5
N1 C19 H19A 109.5
N1 C19 H19B 109.5
H19A C19 H19B 109.5
N1 C19 H19C 109.5
H19A C19 H19C 109.5
H19B C19 H19C 109.5
O7 C20 H20A 109.5
O7 C20 H20B 109.5
H20A C20 H20B 109.5
O7 C20 H20C 109.5
H20A C20 H20C 109.5
H20B C20 H20C 109.5
O8 C21 H21A 109.5
O8 C21 H21B 109.5
H21A C21 H21B 109.5
O8 C21 H21C 109.5
H21A C21 H21C 109.5
H21B C21 H21C 109.5

loop_
_geom_bond_atom_site_label_1
_geom_bond_atom_site_label_2
_geom_bond_distance
S1 C4 1.898(4)
S1 S2 2.0225(16)
S2 C12 1.828(4)
Cl1 C7 1.797(5)
N1 C1 1.340(5)
N1 C2 1.451(5)
N1 C19 1.480(5)
N2 C3 1.368(5)
N2 O3 1.405(4)
N2 C4 1.445(5)
O1 C1 1.219(5)
O2 C3 1.208(5)
O3 C11 1.435(5)
O4 C6 1.418(5)
O4 H4 0.8200
O5 C10 1.424(5)
O5 H5 0.8200
O6 C14 1.369(5)
O6 H6 0.8200
O7 C15 1.376(5)
O7 C20 1.434(5)
O8 C16 1.381(5)
O8 C21 1.439(6)
O9 H9C 0.8500
O9 H9D 0.8501
O10 H10C 0.8500
O10 H10D 0.8500
C1 C4 1.538(6)
C2 C3 1.513(6)
C2 C12 1.552(6)
C2 H2 0.9800
C4 C5 1.519(5)
C5 C6 1.528(6)
C5 H5A 0.9700
C5 H5B 0.9700
C6 C7 1.529(6)
C6 C11 1.535(6)
C7 C8 1.498(7)
C7 H7 0.9800
C8 C9 1.313(7)
C8 H8 0.9300
C9 C10 1.486(7)
C9 H9 0.9300
C10 C11 1.529(6)
C10 H10 0.9800
C11 H11 0.9800
C12 C13 1.521(5)
C12 H12 0.9800
C13 C18 1.373(6)
C13 C14 1.401(6)
C14 C15 1.373(6)
C15 C16 1.374(6)
C16 C17 1.384(6)
C17 C18 1.386(6)
C17 H17 0.9300
C18 H18 0.9300
C19 H19A 0.9600
C19 H19B 0.9600
C19 H19C 0.9600
C20 H20A 0.9600
C20 H20B 0.9600
C20 H20C 0.9600
C21 H21A 0.9600
C21 H21B 0.9600
C21 H21C 0.9600

loop_
_geom_torsion_atom_site_label_1
_geom_torsion_atom_site_label_2
_geom_torsion_atom_site_label_3
_geom_torsion_atom_site_label_4
_geom_torsion
C4 S1 S2 C12 -57.67(19)
C3 N2 O3 C11 144.5(3)
C4 N2 O3 C11 -59.8(4)
C2 N1 C1 O1 -175.0(4)
C19 N1 C1 O1 -4.1(7)
C2 N1 C1 C4 3.8(6)
C19 N1 C1 C4 174.7(3)
C1 N1 C2 C3 -38.1(5)
C19 N1 C2 C3 150.7(4)
C1 N1 C2 C12 85.1(5)
C19 N1 C2 C12 -86.0(4)
O3 N2 C3 O2 -20.1(6)
C4 N2 C3 O2 -174.0(4)
O3 N2 C3 C2 158.8(3)
C4 N2 C3 C2 4.9(6)
N1 C2 C3 O2 -148.1(4)
C12 C2 C3 O2 86.6(5)
N1 C2 C3 N2 33.0(5)
C12 C2 C3 N2 -92.3(4)
C3 N2 C4 C5 -161.8(4)
O3 N2 C4 C5 45.1(4)
C3 N2 C4 C1 -38.3(5)
O3 N2 C4 C1 168.6(3)
C3 N2 C4 S1 73.5(4)
O3 N2 C4 S1 -79.7(4)
O1 C1 C4 N2 -147.9(4)
N1 C1 C4 N2 33.2(5)
O1 C1 C4 C5 -24.2(5)
N1 C1 C4 C5 156.9(4)
O1 C1 C4 S1 92.3(4)
N1 C1 C4 S1 -86.6(4)
S2 S1 C4 N2 -24.3(3)
S2 S1 C4 C5 -149.6(2)
S2 S1 C4 C1 93.4(3)
N2 C4 C5 C6 -39.4(5)
C1 C4 C5 C6 -162.6(4)
S1 C4 C5 C6 87.0(4)
C4 C5 C6 O4 -71.4(5)
C4 C5 C6 C7 168.1(4)
C4 C5 C6 C11 47.3(5)
O4 C6 C7 C8 159.9(4)
C5 C6 C7 C8 -81.8(5)
C11 C6 C7 C8 39.0(5)
O4 C6 C7 Cl1 -75.2(4)
C5 C6 C7 Cl1 43.1(5)
C11 C6 C7 Cl1 163.9(3)
C6 C7 C8 C9 -15.2(7)
Cl1 C7 C8 C9 -141.3(5)
C7 C8 C9 C10 4.9(8)
C8 C9 C10 O5 -144.0(5)
C8 C9 C10 C11 -19.9(7)
N2 O3 C11 C10 -62.3(4)
N2 O3 C11 C6 64.9(4)
O5 C10 C11 O3 -66.0(5)
C9 C10 C11 O3 170.4(4)
O5 C10 C11 C6 170.0(4)
C9 C10 C11 C6 46.3(5)
O4 C6 C11 O3 56.9(4)
C5 C6 C11 O3 -58.9(4)
C7 C6 C11 O3 177.5(3)
O4 C6 C11 C10 -176.7(3)
C5 C6 C11 C10 67.6(4)
C7 C6 C11 C10 -56.0(5)
N1 C2 C12 C13 151.6(3)
C3 C2 C12 C13 -83.3(4)
N1 C2 C12 S2 -88.4(4)
C3 C2 C12 S2 36.7(4)
S1 S2 C12 C13 -179.6(2)
S1 S2 C12 C2 55.5(3)
C2 C12 C13 C18 101.3(5)
S2 C12 C13 C18 -22.4(5)
C2 C12 C13 C14 -82.0(5)
S2 C12 C13 C14 154.3(3)
C18 C13 C14 O6 -178.8(4)
C12 C13 C14 O6 4.3(6)
C18 C13 C14 C15 2.9(7)
C12 C13 C14 C15 -174.1(4)
O6 C14 C15 C16 -177.9(4)
C13 C14 C15 C16 0.3(7)
O6 C14 C15 O7 -3.5(6)
C13 C14 C15 O7 174.8(4)
C20 O7 C15 C14 113.6(5)
C20 O7 C15 C16 -72.0(6)
C14 C15 C16 O8 176.2(4)
O7 C15 C16 O8 2.0(6)
C14 C15 C16 C17 -3.1(7)
O7 C15 C16 C17 -177.3(4)
C21 O8 C16 C15 -174.7(4)
C21 O8 C16 C17 4.6(7)
C15 C16 C17 C18 2.4(7)
O8 C16 C17 C18 -176.8(4)
C14 C13 C18 C17 -3.5(7)
C12 C13 C18 C17 173.2(4)
C16 C17 C18 C13 0.9(7)
